data_4133962
loop_
_publ_author_name
'Della Sala, Paolo'
'Del Regno, Rocco'
'Talotta, Carmen'
'Capobianco, Amedeo'
'Hickey, Neal'
'Geremia, Silvano'
'De Rosa, Margherita'
'Spinella, Aldo'
'Soriente, Annunziata'
'Neri, Placido'
'Gaeta, Carmine'

_publ_section_title
;
 Prismarenes: A New Class of Macrocyclic Hosts Obtained by Templation in a
 Thermodynamically Controlled Synthesis.
;
_journal_issue 4
_journal_name_full 'Journal of the American Chemical Society'
_journal_page_first 1752
_journal_page_last 1756
_journal_paper_doi 10.1021/jacs.9b12216
_journal_volume 142
_journal_year 2020
_chemical_formula_moiety 'C65 H60 O10, 1.9 (C H2 Cl2)'
_chemical_formula_sum 'C66.9 H63.8 Cl3.8 O10'
_chemical_formula_weight 1162.49
_space_group_IT_number 2
_space_group_name_Hall '-P 1'
_space_group_name_H-M_alt 'P -1'
_symmetry_cell_setting triclinic
_symmetry_Int_Tables_number 2
_symmetry_space_group_name_Hall '-P 1'
_symmetry_space_group_name_H-M 'P -1'
_atom_sites_solution_hydrogens geom
_atom_sites_solution_primary direct
_atom_sites_solution_secondary direct
_audit_conform_dict_location ftp://ftp.iucr.org/pub/cif_core.dic
_audit_conform_dict_name cif_core.dic
_audit_conform_dict_version 2.4.3
_audit_creation_date 2019-09-02T11:47:20-00:00
_audit_creation_method 'WinGX routine CIF_UPDATE'
_audit_update_record
;
2019-09-02 deposited with the CCDC.	2019-09-02 downloaded from the CCDC.
;
_cell_angle_alpha 107.381(3)
_cell_angle_beta 86.900(10)
_cell_angle_gamma 99.769(10)
_cell_formula_units_Z 2
_cell_length_a 10.3230(15)
_cell_length_b 13.7720(8)
_cell_length_c 21.1170(6)
_cell_measurement_reflns_used 41031
_cell_measurement_temperature 100(2)
_cell_measurement_theta_max 30.13
_cell_measurement_theta_min 0.99
_cell_measurement_wavelength 0.7
_cell_volume 2823.5(5)
_computing_cell_refinement 'XDS (Kabasch 2010)'
_computing_data_collection 'Elettra XRD1 Data Collectipon SW'
_computing_data_reduction XDS
_computing_publication_material 'WinGX publication routines (Farrugia, 2012)'
_computing_structure_refinement 'SHELXL-2014/7 (Sheldrick, 2014)'
_computing_structure_solution 'SHELXT-2014 (Sheldrick, 2014)'
_diffrn_ambient_temperature 100(2)
_diffrn_measured_fraction_theta_full 0.932
_diffrn_measured_fraction_theta_max 0.895
_diffrn_measurement_device 'Area detector'
_diffrn_measurement_device_type 'Dectris Pilatus 2M'
_diffrn_measurement_method 'Rotating Crystal'
_diffrn_radiation_probe x-ray
_diffrn_radiation_type Synchrotron
_diffrn_radiation_wavelength 0.7
_diffrn_reflns_av_R_equivalents 0.0184
_diffrn_reflns_av_unetI/netI 0.0162
_diffrn_reflns_Laue_measured_fraction_full 0.932
_diffrn_reflns_Laue_measured_fraction_max 0.895
_diffrn_reflns_limit_h_max 14
_diffrn_reflns_limit_h_min -14
_diffrn_reflns_limit_k_max 18
_diffrn_reflns_limit_k_min -18
_diffrn_reflns_limit_l_max 30
_diffrn_reflns_limit_l_min -30
_diffrn_reflns_number 53513
_diffrn_reflns_point_group_measured_fraction_full 0.932
_diffrn_reflns_point_group_measured_fraction_max 0.895
_diffrn_reflns_theta_full 24.835
_diffrn_reflns_theta_max 30.089
_diffrn_reflns_theta_min 0.995
_diffrn_standards_number 0
_exptl_absorpt_coefficient_mu 0.249
_exptl_absorpt_correction_type none
_exptl_crystal_colour Colourless
_exptl_crystal_density_diffrn 1.367
_exptl_crystal_density_method 'not measured'
_exptl_crystal_description Plates
_exptl_crystal_F_000 1220
_exptl_crystal_size_max 0.1
_exptl_crystal_size_mid 0.08
_exptl_crystal_size_min 0.03
_refine_diff_density_max 0.674
_refine_diff_density_min -0.607
_refine_diff_density_rms 0.061
_refine_ls_extinction_coef 0.0187(9)
_refine_ls_extinction_expression Fc^*^=kFc[1+0.001xFc^2^\l^3^/sin(2\q)]^-1/4^
_refine_ls_extinction_method 'SHELXL-2014/7 (Sheldrick 2014'
_refine_ls_goodness_of_fit_ref 1.023
_refine_ls_hydrogen_treatment constr
_refine_ls_matrix_type full
_refine_ls_number_constraints 0
_refine_ls_number_parameters 765
_refine_ls_number_reflns 15564
_refine_ls_number_restraints 0
_refine_ls_restrained_S_all 1.023
_refine_ls_R_factor_all 0.0492
_refine_ls_R_factor_gt 0.044
_refine_ls_shift/su_max 0.001
_refine_ls_shift/su_mean 0
_refine_ls_structure_factor_coef Fsqd
_refine_ls_weighting_details 'w=1/[\s^2^(Fo^2^)+(0.0619P)^2^+1.5206P] where P=(Fo^2^+2Fc^2^)/3'
_refine_ls_weighting_scheme calc
_refine_ls_wR_factor_gt 0.1164
_refine_ls_wR_factor_ref 0.1209
_reflns_Friedel_coverage 0
_reflns_number_gt 13742
_reflns_number_total 15564
_reflns_threshold_expression 'I > 2\s(I)'
_cod_data_source_file ja9b12216_si_003.cif
_cod_data_source_block shelx
_cod_depositor_comments 'Adding full bibliography for 4133958--4133962.cif.'
_cod_original_formula_sum 'C66.90 H63.80 Cl3.80 O10'
_cod_database_code 4133962

loop_
_symmetry_equiv_pos_as_xyz
'x, y, z'
'-x, -y, -z'

loop_
_atom_site_label
_atom_site_type_symbol
_atom_site_fract_x
_atom_site_fract_y
_atom_site_fract_z
_atom_site_U_iso_or_equiv
_atom_site_adp_type
_atom_site_occupancy
_atom_site_site_symmetry_order
_atom_site_calc_flag
_atom_site_refinement_flags_posn
_atom_site_refinement_flags_adp
_atom_site_refinement_flags_occupancy
_atom_site_disorder_assembly
_atom_site_disorder_group
C1A C 0.22515(11) 0.13577(9) 0.10869(6) 0.0179(2) Uani 1 1 d . . . . .
C1B C 0.33215(11) 0.38994(9) 0.38249(5) 0.0168(2) Uani 1 1 d . . . . .
C1C C 0.58076(11) 0.80225(9) 0.46993(5) 0.0165(2) Uani 1 1 d . . . . .
C1D C 0.55190(11) 0.93740(9) 0.25119(5) 0.0164(2) Uani 1 1 d . . . . .
C1E C 0.40275(12) 0.50805(9) 0.06990(6) 0.0189(2) Uani 1 1 d . . . . .
C2A C 0.30009(12) 0.06654(9) 0.11703(6) 0.0186(2) Uani 1 1 d . . . . .
C2B C 0.45663(11) 0.37929(9) 0.35650(6) 0.0186(2) Uani 1 1 d . . . . .
C2C C 0.70887(11) 0.80018(9) 0.44692(6) 0.0184(2) Uani 1 1 d . . . . .
C2D C 0.67408(11) 0.94839(9) 0.22142(6) 0.0186(2) Uani 1 1 d . . . . .
C2E C 0.50165(12) 0.49382(10) 0.10642(6) 0.0204(2) Uani 1 1 d . . . . .
C3A C 0.32474(12) 0.06101(9) 0.18091(6) 0.0198(2) Uani 1 1 d . . . . .
H3A H 0.3714 0.0096 0.1854 0.024 Uiso 1 1 calc R U . . .
C3B C 0.56449(11) 0.45937(10) 0.37568(6) 0.0201(2) Uani 1 1 d . . . . .
H3B H 0.6486 0.4499 0.3567 0.024 Uiso 1 1 calc R U . . .
C3C C 0.75951(11) 0.84920(10) 0.39887(6) 0.0199(2) Uani 1 1 d . . . . .
H3C H 0.8476 0.8463 0.3838 0.024 Uiso 1 1 calc R U . . .
C3D C 0.70323(12) 0.87655(10) 0.16112(6) 0.0204(2) Uani 1 1 d . . . . .
H3D H 0.7875 0.8858 0.1413 0.024 Uiso 1 1 calc R U . . .
C3E C 0.50900(12) 0.39706(10) 0.11390(6) 0.0223(2) Uani 1 1 d . . . . .
H3E H 0.5798 0.3891 0.1378 0.027 Uiso 1 1 calc R U . . .
C4A C 0.28202(12) 0.12911(9) 0.23636(6) 0.0187(2) Uani 1 1 d . . . . .
H4A H 0.3009 0.1248 0.2789 0.022 Uiso 1 1 calc R U . . .
C4B C 0.54872(11) 0.55082(9) 0.42155(6) 0.0184(2) Uani 1 1 d . . . . .
H4B H 0.6221 0.6045 0.4335 0.022 Uiso 1 1 calc R U . . .
C4C C 0.68306(11) 0.90109(9) 0.37359(6) 0.0183(2) Uani 1 1 d . . . . .
H4C H 0.7181 0.9321 0.3404 0.022 Uiso 1 1 calc R U . . .
C4D C 0.61072(12) 0.79358(9) 0.13098(6) 0.0196(2) Uani 1 1 d . . . . .
H4D H 0.6333 0.7445 0.0915 0.024 Uiso 1 1 calc R U . . .
C4E C 0.41437(12) 0.31396(10) 0.08684(6) 0.0206(2) Uani 1 1 d . . . . .
H4E H 0.4203 0.2489 0.0924 0.025 Uiso 1 1 calc R U . . .
C5A C 0.21022(11) 0.20596(9) 0.23190(5) 0.0167(2) Uani 1 1 d . . . . .
C5B C 0.42507(11) 0.56676(9) 0.45144(5) 0.0162(2) Uani 1 1 d . . . . .
C5C C 0.55224(11) 0.90902(9) 0.39640(5) 0.0161(2) Uani 1 1 d . . . . .
C5D C 0.48225(11) 0.77959(9) 0.15755(5) 0.0170(2) Uani 1 1 d . . . . .
C5E C 0.30779(11) 0.32375(9) 0.05069(5) 0.0178(2) Uani 1 1 d . . . . .
C6A C 0.17485(11) 0.20371(9) 0.16654(6) 0.0177(2) Uani 1 1 d . . . . .
C6B C 0.31609(11) 0.48428(9) 0.43199(5) 0.0164(2) Uani 1 1 d . . . . .
C6C C 0.50327(11) 0.86116(9) 0.44621(5) 0.0162(2) Uani 1 1 d . . . . .
C6D C 0.45274(11) 0.85472(9) 0.21756(5) 0.0161(2) Uani 1 1 d . . . . .
C6E C 0.30496(11) 0.42159(9) 0.04065(5) 0.0182(2) Uani 1 1 d . . . . .
C7A C 0.08876(12) 0.27091(10) 0.16176(6) 0.0208(2) Uani 1 1 d . . . . .
H7A H 0.0637 0.2711 0.1192 0.025 Uiso 1 1 calc R U . . .
C7B C 0.19545(11) 0.49975(9) 0.46576(6) 0.0189(2) Uani 1 1 d . . . . .
H7B H 0.1213 0.4468 0.4543 0.023 Uiso 1 1 calc R U . . .
C7C C 0.37753(11) 0.87754(9) 0.47349(5) 0.0174(2) Uani 1 1 d . . . . .
H7C H 0.3434 0.8477 0.5073 0.021 Uiso 1 1 calc R U . . .
C7D C 0.32097(11) 0.84743(9) 0.24128(6) 0.0180(2) Uani 1 1 d . . . . .
H7D H 0.2988 0.8977 0.2803 0.022 Uiso 1 1 calc R U . . .
C7E C 0.20337(12) 0.42805(10) -0.00018(6) 0.0203(2) Uani 1 1 d . . . . .
H7E H 0.1987 0.4922 -0.0074 0.024 Uiso 1 1 calc R U . . .
C8A C 0.04069(12) 0.33578(10) 0.21718(6) 0.0203(2) Uani 1 1 d . . . . .
H8A H -0.0216 0.3768 0.2127 0.024 Uiso 1 1 calc R U . . .
C8B C 0.18312(11) 0.58919(10) 0.51454(6) 0.0196(2) Uani 1 1 d . . . . .
H8B H 0.1013 0.5967 0.5368 0.024 Uiso 1 1 calc R U . . .
C8C C 0.30431(11) 0.93562(9) 0.45200(6) 0.0184(2) Uani 1 1 d . . . . .
H8C H 0.2212 0.9469 0.4717 0.022 Uiso 1 1 calc R U . . .
C8D C 0.22547(11) 0.76906(10) 0.20880(6) 0.0193(2) Uani 1 1 d . . . . .
H8D H 0.1378 0.7658 0.2251 0.023 Uiso 1 1 calc R U . . .
C8E C 0.11227(12) 0.34375(10) -0.02927(6) 0.0211(2) Uani 1 1 d . . . . .
H8E H 0.0471 0.3495 -0.0574 0.025 Uiso 1 1 calc R U . . .
C9A C 0.08336(11) 0.34195(9) 0.28087(6) 0.0176(2) Uani 1 1 d . . . . .
C9B C 0.29070(11) 0.67038(9) 0.53214(5) 0.0178(2) Uani 1 1 d . . . . .
C9C C 0.35138(11) 0.97868(9) 0.40091(5) 0.0168(2) Uani 1 1 d . . . . .
C9D C 0.25698(11) 0.69331(9) 0.15119(6) 0.0184(2) Uani 1 1 d . . . . .
C9E C 0.11490(11) 0.24861(9) -0.01758(6) 0.0187(2) Uani 1 1 d . . . . .
C10A C 0.17106(11) 0.28139(9) 0.28944(5) 0.0163(2) Uani 1 1 d . . . . .
C10B C 0.41084(11) 0.66201(9) 0.50076(5) 0.0166(2) Uani 1 1 d . . . . .
C10C C 0.47345(11) 0.96586(9) 0.37196(5) 0.0157(2) Uani 1 1 d . . . . .
C10D C 0.38229(11) 0.69645(9) 0.12486(6) 0.0176(2) Uani 1 1 d . . . . .
C10E C 0.20713(11) 0.23772(9) 0.02393(5) 0.0176(2) Uani 1 1 d . . . . .
C11A C 0.22167(11) 0.29803(9) 0.35932(5) 0.0174(2) Uani 1 1 d . . . . .
H11A H 0.1474 0.3082 0.391 0.021 Uiso 1 1 calc R U . . .
H11B H 0.2538 0.2349 0.3606 0.021 Uiso 1 1 calc R U . . .
C11B C 0.52739(11) 0.74900(9) 0.52167(5) 0.0178(2) Uani 1 1 d . . . . .
H11C H 0.501 0.8017 0.5612 0.021 Uiso 1 1 calc R U . . .
H11D H 0.5997 0.7207 0.5353 0.021 Uiso 1 1 calc R U . . .
C11C C 0.52320(11) 1.01342(9) 0.31721(5) 0.0170(2) Uani 1 1 d . . . . .
H11E H 0.6047 1.0629 0.3327 0.02 Uiso 1 1 calc R U . . .
H11F H 0.457 1.0531 0.3097 0.02 Uiso 1 1 calc R U . . .
C11D C 0.40703(12) 0.61398(9) 0.06125(6) 0.0198(2) Uani 1 1 d . . . . .
H11G H 0.3402 0.6094 0.0281 0.024 Uiso 1 1 calc R U . . .
H11H H 0.4943 0.6353 0.0434 0.024 Uiso 1 1 calc R U . . .
C11E C 0.19990(13) 0.13554(9) 0.03803(6) 0.0205(2) Uani 1 1 d . . . . .
H11I H 0.2639 0.0973 0.0085 0.025 Uiso 1 1 calc R U . . .
H11J H 0.1113 0.0956 0.025 0.025 Uiso 1 1 calc R U . . .
C12A C 0.42233(15) -0.07173(12) 0.06722(7) 0.0308(3) Uani 1 1 d . . . . .
H12A H 0.4981 -0.0373 0.096 0.046 Uiso 1 1 calc R U . . .
H12B H 0.4531 -0.1092 0.0235 0.046 Uiso 1 1 calc R U . . .
H12C H 0.3664 -0.1203 0.0868 0.046 Uiso 1 1 calc R U . . .
C12B C 0.59018(13) 0.27182(11) 0.27937(7) 0.0272(3) Uani 1 1 d . . . . .
H12D H 0.6119 0.3217 0.2541 0.041 Uiso 1 1 calc R U . . .
H12E H 0.5828 0.2017 0.249 0.041 Uiso 1 1 calc R U . . .
H12F H 0.6597 0.2826 0.3118 0.041 Uiso 1 1 calc R U . . .
C12C C 0.90785(14) 0.73078(12) 0.44349(7) 0.0295(3) Uani 1 1 d . . . . .
H12G H 0.8952 0.6962 0.3959 0.044 Uiso 1 1 calc R U . . .
H12H H 0.9464 0.687 0.4638 0.044 Uiso 1 1 calc R U . . .
H12I H 0.967 0.7966 0.4498 0.044 Uiso 1 1 calc R U . . .
C12D C 0.89045(14) 1.04677(13) 0.22326(8) 0.0376(4) Uani 1 1 d . . . . .
H12J H 0.9376 0.9899 0.2214 0.056 Uiso 1 1 calc R U . . .
H12K H 0.9415 1.112 0.2491 0.056 Uiso 1 1 calc R U . . .
H12L H 0.8781 1.0494 0.1781 0.056 Uiso 1 1 calc R U . . .
C12E C 0.69211(16) 0.57245(13) 0.17422(9) 0.0368(4) Uani 1 1 d . . . . .
H12M H 0.6512 0.5486 0.211 0.055 Uiso 1 1 calc R U . . .
H12N H 0.7458 0.6404 0.1919 0.055 Uiso 1 1 calc R U . . .
H12O H 0.7479 0.5235 0.1485 0.055 Uiso 1 1 calc R U . . .
C13A C -0.05890(13) 0.46409(11) 0.33041(7) 0.0265(3) Uani 1 1 d . . . . .
H13A H -0.0251 0.5107 0.304 0.04 Uiso 1 1 calc R U . . .
H13B H -0.0855 0.5043 0.3744 0.04 Uiso 1 1 calc R U . . .
H13C H -0.135 0.4155 0.308 0.04 Uiso 1 1 calc R U . . .
C13B C 0.15271(13) 0.78471(11) 0.60025(7) 0.0278(3) Uani 1 1 d . . . . .
H13D H 0.1052 0.7794 0.5601 0.042 Uiso 1 1 calc R U . . .
H13E H 0.1602 0.8553 0.63 0.042 Uiso 1 1 calc R U . . .
H13F H 0.1047 0.7367 0.6228 0.042 Uiso 1 1 calc R U . . .
C13C C 0.14213(12) 1.02796(11) 0.39256(7) 0.0267(3) Uani 1 1 d . . . . .
H13G H 0.1026 0.955 0.3806 0.04 Uiso 1 1 calc R U . . .
H13H H 0.0999 1.0631 0.3672 0.04 Uiso 1 1 calc R U . . .
H13I H 0.1297 1.0599 0.4401 0.04 Uiso 1 1 calc R U . . .
C13D C 0.08479(16) 0.55607(14) 0.15213(8) 0.0375(4) Uani 1 1 d . . . . .
H13J H 0.1439 0.5238 0.1713 0.056 Uiso 1 1 calc R U . . .
H13K H 0.0227 0.5024 0.1222 0.056 Uiso 1 1 calc R U . . .
H13L H 0.0362 0.5989 0.1878 0.056 Uiso 1 1 calc R U . . .
C13E C -0.05883(13) 0.16681(11) -0.09587(7) 0.0260(3) Uani 1 1 d . . . . .
H13M H -0.1197 0.2152 -0.0762 0.039 Uiso 1 1 calc R U . . .
H13N H -0.109 0.0983 -0.1163 0.039 Uiso 1 1 calc R U . . .
H13O H -0.0049 0.1903 -0.1297 0.039 Uiso 1 1 calc R U . . .
O1A O 0.34858(10) 0.00349(7) 0.06041(4) 0.02416(19) Uani 1 1 d . . . . .
O1B O 0.46900(9) 0.28541(7) 0.31303(5) 0.0253(2) Uani 1 1 d . . . . .
O1C O 0.78501(8) 0.74904(7) 0.47374(5) 0.02218(18) Uani 1 1 d . . . . .
O1D O 0.76589(9) 1.03087(7) 0.25383(4) 0.02405(19) Uani 1 1 d . . . . .
O1E O 0.59310(9) 0.57942(7) 0.13277(5) 0.0258(2) Uani 1 1 d . . . . .
O2A O 0.04076(9) 0.40868(7) 0.33743(4) 0.02130(18) Uani 1 1 d . . . . .
O2B O 0.28050(9) 0.75966(7) 0.58265(4) 0.02123(18) Uani 1 1 d . . . . .
O2C O 0.27895(8) 1.03652(7) 0.37756(4) 0.02018(17) Uani 1 1 d . . . . .
O2D O 0.15882(9) 0.61790(7) 0.11640(5) 0.02307(18) Uani 1 1 d . . . . .
O2E O 0.02413(9) 0.16180(7) -0.04549(4) 0.02251(18) Uani 1 1 d . . . . .
C1 C 0.3581(2) 0.65562(15) 0.31733(10) 0.0347(4) Uani 0.9 1 d . . P A 1
H1A H 0.3911 0.7103 0.2961 0.042 Uiso 0.9 1 calc R U P A 1
H1B H 0.418 0.6635 0.3542 0.042 Uiso 0.9 1 calc R U P A 1
Cl1 Cl 0.35891(6) 0.53468(5) 0.25906(3) 0.04162(12) Uani 0.9 1 d . . P A 1
Cl2 Cl 0.19892(7) 0.67070(4) 0.34917(2) 0.04386(12) Uani 0.9 1 d . . P A 1
C1S C 0.314(2) 0.6692(16) 0.3339(10) 0.036(5) Uiso 0.1 1 d . . P B 2
H1C H 0.3465 0.6652 0.3761 0.044 Uiso 0.1 1 calc R U P B 2
H1D H 0.3702 0.7268 0.3219 0.044 Uiso 0.1 1 calc R U P B 2
Cl1S Cl 0.1551(6) 0.6930(5) 0.3446(3) 0.0448(13) Uiso 0.1 1 d . . P B 2
Cl2S Cl 0.3238(14) 0.5545(11) 0.2720(7) 0.109(5) Uiso 0.1 1 d . . P B 2
C2 C 0.80432(17) 0.17008(14) 0.06556(8) 0.0273(3) Uani 0.8 1 d . . P C 1
H2A H 0.7876 0.1229 0.0201 0.033 Uiso 0.8 1 calc R U P C 1
H2B H 0.8866 0.158 0.0818 0.033 Uiso 0.8 1 calc R U P C 1
Cl3 Cl 0.82085(5) 0.30041(4) 0.06437(3) 0.03267(11) Uani 0.8 1 d . . P C 1
Cl4 Cl 0.67319(7) 0.14578(6) 0.11793(3) 0.05249(16) Uani 0.8 1 d . . P C 1
C2S C 0.739(7) 0.215(6) 0.073(4) 0.18(3) Uiso 0.1 1 d . . P D 2
H2B1 H 0.7476 0.1634 0.0291 0.212 Uiso 0.1 1 calc R U P D 2
H2B2 H 0.6471 0.2277 0.0738 0.212 Uiso 0.1 1 calc R U P D 2
Cl3S Cl 0.809(3) 0.305(3) 0.0621(15) 0.222(11) Uiso 0.1 1 d . . P D 2
Cl4S Cl 0.7307(6) 0.1320(4) 0.1330(3) 0.0505(11) Uiso 0.1 1 d . . P D 2

loop_
_atom_site_aniso_label
_atom_site_aniso_U_11
_atom_site_aniso_U_22
_atom_site_aniso_U_33
_atom_site_aniso_U_23
_atom_site_aniso_U_13
_atom_site_aniso_U_12
C1A 0.0214(5) 0.0162(5) 0.0166(5) 0.0049(4) -0.0031(4) 0.0031(4)
C1B 0.0179(5) 0.0168(5) 0.0160(4) 0.0059(4) -0.0038(4) 0.0009(4)
C1C 0.0187(5) 0.0149(5) 0.0150(4) 0.0036(4) -0.0032(4) 0.0005(4)
C1D 0.0193(5) 0.0153(5) 0.0143(4) 0.0042(4) -0.0019(4) 0.0015(4)
C1E 0.0219(5) 0.0174(5) 0.0167(5) 0.0033(4) -0.0013(4) 0.0039(4)
C2A 0.0223(5) 0.0149(5) 0.0181(5) 0.0034(4) -0.0025(4) 0.0039(4)
C2B 0.0201(5) 0.0173(5) 0.0180(5) 0.0039(4) -0.0031(4) 0.0029(4)
C2C 0.0183(5) 0.0174(5) 0.0194(5) 0.0052(4) -0.0042(4) 0.0020(4)
C2D 0.0204(5) 0.0173(5) 0.0159(5) 0.0037(4) -0.0020(4) -0.0012(4)
C2E 0.0201(5) 0.0182(5) 0.0206(5) 0.0023(4) -0.0032(4) 0.0016(4)
C3A 0.0245(5) 0.0155(5) 0.0207(5) 0.0059(4) -0.0048(4) 0.0042(4)
C3B 0.0171(5) 0.0201(5) 0.0225(5) 0.0056(4) -0.0019(4) 0.0025(4)
C3C 0.0171(5) 0.0207(5) 0.0219(5) 0.0067(4) -0.0001(4) 0.0028(4)
C3D 0.0203(5) 0.0206(6) 0.0176(5) 0.0036(4) 0.0013(4) 0.0005(4)
C3E 0.0213(5) 0.0225(6) 0.0228(5) 0.0049(5) -0.0063(4) 0.0045(4)
C4A 0.0222(5) 0.0164(5) 0.0186(5) 0.0062(4) -0.0051(4) 0.0023(4)
C4B 0.0168(5) 0.0179(5) 0.0205(5) 0.0062(4) -0.0035(4) 0.0007(4)
C4C 0.0188(5) 0.0189(5) 0.0173(5) 0.0059(4) 0.0002(4) 0.0022(4)
C4D 0.0221(5) 0.0181(5) 0.0164(5) 0.0026(4) 0.0006(4) 0.0017(4)
C4E 0.0231(5) 0.0189(5) 0.0206(5) 0.0054(4) -0.0038(4) 0.0050(4)
C5A 0.0173(4) 0.0165(5) 0.0165(5) 0.0054(4) -0.0031(4) 0.0012(4)
C5B 0.0179(5) 0.0166(5) 0.0155(4) 0.0066(4) -0.0029(4) 0.0017(4)
C5C 0.0178(5) 0.0149(5) 0.0143(4) 0.0025(4) -0.0020(3) 0.0017(4)
C5D 0.0198(5) 0.0153(5) 0.0155(4) 0.0042(4) -0.0023(4) 0.0018(4)
C5E 0.0201(5) 0.0172(5) 0.0150(4) 0.0027(4) -0.0022(4) 0.0030(4)
C6A 0.0192(5) 0.0177(5) 0.0165(5) 0.0050(4) -0.0030(4) 0.0034(4)
C6B 0.0178(5) 0.0173(5) 0.0148(4) 0.0060(4) -0.0030(4) 0.0014(4)
C6C 0.0181(5) 0.0145(5) 0.0144(4) 0.0022(4) -0.0023(3) 0.0012(4)
C6D 0.0192(5) 0.0154(5) 0.0143(4) 0.0056(4) -0.0022(3) 0.0021(4)
C6E 0.0202(5) 0.0185(5) 0.0153(4) 0.0035(4) -0.0024(4) 0.0035(4)
C7A 0.0236(5) 0.0228(6) 0.0174(5) 0.0054(4) -0.0039(4) 0.0071(4)
C7B 0.0178(5) 0.0196(5) 0.0183(5) 0.0058(4) -0.0014(4) -0.0006(4)
C7C 0.0194(5) 0.0163(5) 0.0156(4) 0.0042(4) -0.0001(4) 0.0010(4)
C7D 0.0193(5) 0.0187(5) 0.0163(5) 0.0047(4) -0.0024(4) 0.0036(4)
C7E 0.0250(5) 0.0171(5) 0.0190(5) 0.0051(4) -0.0050(4) 0.0032(4)
C8A 0.0211(5) 0.0222(6) 0.0191(5) 0.0060(4) -0.0027(4) 0.0069(4)
C8B 0.0186(5) 0.0212(6) 0.0182(5) 0.0057(4) 0.0005(4) 0.0009(4)
C8C 0.0183(5) 0.0178(5) 0.0177(5) 0.0036(4) 0.0006(4) 0.0026(4)
C8D 0.0177(5) 0.0210(6) 0.0194(5) 0.0062(4) -0.0028(4) 0.0024(4)
C8E 0.0234(5) 0.0214(6) 0.0186(5) 0.0050(4) -0.0061(4) 0.0034(4)
C9A 0.0176(5) 0.0175(5) 0.0168(5) 0.0042(4) -0.0013(4) 0.0020(4)
C9B 0.0214(5) 0.0173(5) 0.0146(4) 0.0050(4) -0.0017(4) 0.0016(4)
C9C 0.0183(5) 0.0150(5) 0.0164(4) 0.0031(4) -0.0022(4) 0.0033(4)
C9D 0.0193(5) 0.0170(5) 0.0186(5) 0.0053(4) -0.0051(4) 0.0001(4)
C9E 0.0206(5) 0.0179(5) 0.0161(5) 0.0030(4) -0.0034(4) 0.0015(4)
C10A 0.0166(4) 0.0160(5) 0.0164(4) 0.0057(4) -0.0028(3) 0.0002(4)
C10B 0.0189(5) 0.0163(5) 0.0153(4) 0.0064(4) -0.0033(4) 0.0006(4)
C10C 0.0183(5) 0.0139(5) 0.0138(4) 0.0028(4) -0.0021(3) 0.0013(4)
C10D 0.0210(5) 0.0152(5) 0.0164(4) 0.0042(4) -0.0030(4) 0.0019(4)
C10E 0.0215(5) 0.0159(5) 0.0149(4) 0.0032(4) -0.0020(4) 0.0033(4)
C11A 0.0186(5) 0.0170(5) 0.0161(4) 0.0052(4) -0.0033(4) -0.0003(4)
C11B 0.0196(5) 0.0176(5) 0.0156(4) 0.0053(4) -0.0037(4) -0.0003(4)
C11C 0.0195(5) 0.0155(5) 0.0150(4) 0.0036(4) -0.0013(4) 0.0017(4)
C11D 0.0236(5) 0.0171(5) 0.0170(5) 0.0025(4) -0.0030(4) 0.0022(4)
C11E 0.0284(6) 0.0160(5) 0.0167(5) 0.0033(4) -0.0057(4) 0.0035(4)
C12A 0.0380(7) 0.0294(7) 0.0285(6) 0.0064(5) -0.0016(5) 0.0184(6)
C12B 0.0251(6) 0.0266(6) 0.0259(6) 0.0018(5) 0.0035(5) 0.0051(5)
C12C 0.0262(6) 0.0354(7) 0.0314(6) 0.0111(6) -0.0002(5) 0.0147(5)
C12D 0.0258(6) 0.0374(8) 0.0323(7) -0.0052(6) 0.0078(5) -0.0120(5)
C12E 0.0323(7) 0.0310(7) 0.0449(8) 0.0073(7) -0.0211(6) -0.0007(6)
C13A 0.0274(6) 0.0291(7) 0.0242(6) 0.0056(5) 0.0019(5) 0.0127(5)
C13B 0.0237(6) 0.0261(6) 0.0279(6) -0.0007(5) 0.0016(5) 0.0047(5)
C13C 0.0188(5) 0.0301(7) 0.0339(7) 0.0118(6) -0.0008(5) 0.0065(5)
C13D 0.0380(8) 0.0361(8) 0.0305(7) 0.0097(6) -0.0047(6) -0.0165(6)
C13E 0.0264(6) 0.0247(6) 0.0257(6) 0.0063(5) -0.0116(5) -0.0004(5)
O1A 0.0342(5) 0.0208(4) 0.0195(4) 0.0038(3) -0.0005(3) 0.0135(4)
O1B 0.0204(4) 0.0208(4) 0.0283(4) -0.0021(4) -0.0001(3) 0.0026(3)
O1C 0.0184(4) 0.0240(4) 0.0272(4) 0.0115(4) -0.0041(3) 0.0035(3)
O1D 0.0212(4) 0.0229(4) 0.0203(4) 0.0001(3) 0.0016(3) -0.0058(3)
O1E 0.0238(4) 0.0210(4) 0.0302(5) 0.0044(4) -0.0109(3) -0.0006(3)
O2A 0.0231(4) 0.0231(4) 0.0176(4) 0.0032(3) -0.0012(3) 0.0081(3)
O2B 0.0216(4) 0.0211(4) 0.0173(4) 0.0013(3) 0.0006(3) 0.0014(3)
O2C 0.0184(4) 0.0213(4) 0.0230(4) 0.0081(3) -0.0005(3) 0.0061(3)
O2D 0.0220(4) 0.0214(4) 0.0225(4) 0.0042(3) -0.0062(3) -0.0036(3)
O2E 0.0249(4) 0.0193(4) 0.0224(4) 0.0054(3) -0.0098(3) -0.0006(3)
C1 0.0414(10) 0.0299(9) 0.0343(9) 0.0158(8) -0.0160(8) -0.0069(8)
Cl1 0.0492(3) 0.0433(3) 0.0303(2) 0.00996(19) -0.00680(19) 0.0014(2)
Cl2 0.0593(3) 0.0364(3) 0.0302(2) 0.00725(18) 0.0033(2) -0.0021(2)
C2 0.0259(7) 0.0284(8) 0.0226(7) 0.0026(6) -0.0002(6) -0.0005(6)
Cl3 0.02732(19) 0.0363(2) 0.0356(2) 0.00925(18) 0.00046(15) 0.01116(16)
Cl4 0.0545(4) 0.0589(4) 0.0371(3) 0.0122(3) 0.0173(3) -0.0009(3)

loop_
_atom_type_symbol
_atom_type_description
_atom_type_scat_dispersion_real
_atom_type_scat_dispersion_imag
_atom_type_scat_source
C C 0.003 0.0016 'International Tables Vol C Tables 4.2.6.8 and 6.1.1.4'
H H 0 0 'International Tables Vol C Tables 4.2.6.8 and 6.1.1.4'
Cl Cl 0.1456 0.155 'International Tables Vol C Tables 4.2.6.8 and 6.1.1.4'
O O 0.0105 0.0059 'International Tables Vol C Tables 4.2.6.8 and 6.1.1.4'

loop_
_geom_angle_atom_site_label_1
_geom_angle_atom_site_label_2
_geom_angle_atom_site_label_3
_geom_angle
C2A C1A C6A 118.43(10)
C2A C1A C11E 118.10(10)
C6A C1A C11E 123.47(10)
C2B C1B C6B 117.94(10)
C2B C1B C11A 117.97(10)
C6B C1B C11A 124.00(10)
C2C C1C C6C 117.74(11)
C2C C1C C11B 120.88(10)
C6C C1C C11B 121.29(10)
C2D C1D C6D 118.41(10)
C2D C1D C11C 120.51(10)
C6D C1D C11C 121.06(10)
C2E C1E C6E 118.34(11)
C2E C1E C11D 118.05(11)
C6E C1E C11D 123.57(10)
O1A C2A C1A 116.89(10)
O1A C2A C3A 122.06(10)
C1A C2A C3A 121.05(10)
O1B C2B C1B 115.82(10)
O1B C2B C3B 122.32(11)
C1B C2B C3B 121.82(11)
O1C C2C C1C 116.97(11)
O1C C2C C3C 121.61(10)
C1C C2C C3C 121.42(11)
O1D C2D C1D 117.03(10)
O1D C2D C3D 121.90(10)
C1D C2D C3D 121.05(11)
O1E C2E C1E 115.59(11)
O1E C2E C3E 122.65(11)
C1E C2E C3E 121.73(11)
C4A C3A C2A 120.53(11)
C4A C3A H3A 119.7
C2A C3A H3A 119.7
C4B C3B C2B 120.38(11)
C4B C3B H3B 119.8
C2B C3B H3B 119.8
C4C C3C C2C 120.79(11)
C4C C3C H3C 119.6
C2C C3C H3C 119.6
C4D C3D C2D 120.50(11)
C4D C3D H3D 119.8
C2D C3D H3D 119.8
C4E C3E C2E 120.30(11)
C4E C3E H3E 119.9
C2E C3E H3E 119.9
C3A C4A C5A 121.63(11)
C3A C4A H4A 119.2
C5A C4A H4A 119.2
C3B C4B C5B 121.13(11)
C3B C4B H4B 119.4
C5B C4B H4B 119.4
C3C C4C C5C 120.80(11)
C3C C4C H4C 119.6
C5C C4C H4C 119.6
C3D C4D C5D 121.38(10)
C3D C4D H4D 119.3
C5D C4D H4D 119.3
C3E C4E C5E 120.97(12)
C3E C4E H4E 119.5
C5E C4E H4E 119.5
C4A C5A C10A 122.31(10)
C4A C5A C6A 116.90(10)
C10A C5A C6A 120.77(10)
C4B C5B C10B 120.49(10)
C4B C5B C6B 118.02(10)
C10B C5B C6B 121.48(10)
C4C C5C C6C 117.82(10)
C4C C5C C10C 121.16(11)
C6C C5C C10C 120.99(10)
C4D C5D C6D 117.53(10)
C4D C5D C10D 122.13(10)
C6D C5D C10D 120.29(10)
C4E C5E C6E 118.14(11)
C4E C5E C10E 121.01(11)
C6E C5E C10E 120.83(10)
C7A C6A C1A 121.59(10)
C7A C6A C5A 117.45(10)
C1A C6A C5A 120.96(10)
C7B C6B C1B 122.46(11)
C7B C6B C5B 116.85(10)
C1B C6B C5B 120.65(10)
C7C C6C C5C 117.68(10)
C7C C6C C1C 121.01(11)
C5C C6C C1C 121.26(10)
C7D C6D C1D 120.88(10)
C7D C6D C5D 118.15(10)
C1D C6D C5D 120.92(10)
C7E C6E C1E 122.11(11)
C7E C6E C5E 117.48(11)
C1E C6E C5E 120.40(10)
C8A C7A C6A 121.48(11)
C8A C7A H7A 119.3
C6A C7A H7A 119.3
C8B C7B C6B 121.65(11)
C8B C7B H7B 119.2
C6B C7B H7B 119.2
C8C C7C C6C 121.24(11)
C8C C7C H7C 119.4
C6C C7C H7C 119.4
C8D C7D C6D 121.05(10)
C8D C7D H7D 119.5
C6D C7D H7D 119.5
C8E C7E C6E 121.42(12)
C8E C7E H7E 119.3
C6E C7E H7E 119.3
C7A C8A C9A 120.27(11)
C7A C8A H8A 119.9
C9A C8A H8A 119.9
C7B C8B C9B 120.75(11)
C7B C8B H8B 119.6
C9B C8B H8B 119.6
C7C C8C C9C 120.46(10)
C7C C8C H8C 119.8
C9C C8C H8C 119.8
C7D C8D C9D 120.20(11)
C7D C8D H8D 119.9
C9D C8D H8D 119.9
C7E C8E C9E 120.25(11)
C7E C8E H8E 119.9
C9E C8E H8E 119.9
O2A C9A C10A 116.56(10)
O2A C9A C8A 121.90(10)
C10A C9A C8A 121.54(10)
C10B C9B O2B 117.63(10)
C10B C9B C8B 121.12(10)
O2B C9B C8B 121.22(10)
O2C C9C C10C 116.77(11)
O2C C9C C8C 121.80(10)
C10C C9C C8C 121.43(10)
C10D C9D O2D 118.01(10)
C10D C9D C8D 121.85(10)
O2D C9D C8D 119.93(10)
O2E C9E C10E 116.32(11)
O2E C9E C8E 122.14(10)
C10E C9E C8E 121.52(11)
C9A C10A C5A 117.89(10)
C9A C10A C11A 118.81(10)
C5A C10A C11A 123.29(10)
C9B C10B C5B 118.07(10)
C9B C10B C11B 120.58(10)
C5B C10B C11B 121.21(10)
C9C C10C C5C 118.06(11)
C9C C10C C11C 120.78(10)
C5C C10C C11C 121.13(10)
C9D C10D C5D 118.39(10)
C9D C10D C11D 118.58(10)
C5D C10D C11D 122.99(10)
C9E C10E C5E 118.19(11)
C9E C10E C11E 119.17(11)
C5E C10E C11E 122.62(10)
C1B C11A C10A 114.31(10)
C1B C11A H11A 108.7
C10A C11A H11A 108.7
C1B C11A H11B 108.7
C10A C11A H11B 108.7
H11A C11A H11B 107.6
C1C C11B C10B 116.44(9)
C1C C11B H11C 108.2
C10B C11B H11C 108.2
C1C C11B H11D 108.2
C10B C11B H11D 108.2
H11C C11B H11D 107.3
C10C C11C C1D 115.39(10)
C10C C11C H11E 108.4
C1D C11C H11E 108.4
C10C C11C H11F 108.4
C1D C11C H11F 108.4
H11E C11C H11F 107.5
C1E C11D C10D 113.99(10)
C1E C11D H11G 108.8
C10D C11D H11G 108.8
C1E C11D H11H 108.8
C10D C11D H11H 108.8
H11G C11D H11H 107.6
C10E C11E C1A 118.65(10)
C10E C11E H11I 107.7
C1A C11E H11I 107.7
C10E C11E H11J 107.7
C1A C11E H11J 107.7
H11I C11E H11J 107.1
O1A C12A H12A 109.5
O1A C12A H12B 109.5
H12A C12A H12B 109.5
O1A C12A H12C 109.5
H12A C12A H12C 109.5
H12B C12A H12C 109.5
O1B C12B H12D 109.5
O1B C12B H12E 109.5
H12D C12B H12E 109.5
O1B C12B H12F 109.5
H12D C12B H12F 109.5
H12E C12B H12F 109.5
O1C C12C H12G 109.5
O1C C12C H12H 109.5
H12G C12C H12H 109.5
O1C C12C H12I 109.5
H12G C12C H12I 109.5
H12H C12C H12I 109.5
O1D C12D H12J 109.5
O1D C12D H12K 109.5
H12J C12D H12K 109.5
O1D C12D H12L 109.5
H12J C12D H12L 109.5
H12K C12D H12L 109.5
O1E C12E H12M 109.5
O1E C12E H12N 109.5
H12M C12E H12N 109.5
O1E C12E H12O 109.5
H12M C12E H12O 109.5
H12N C12E H12O 109.5
O2A C13A H13A 109.5
O2A C13A H13B 109.5
H13A C13A H13B 109.5
O2A C13A H13C 109.5
H13A C13A H13C 109.5
H13B C13A H13C 109.5
O2B C13B H13D 109.5
O2B C13B H13E 109.5
H13D C13B H13E 109.5
O2B C13B H13F 109.5
H13D C13B H13F 109.5
H13E C13B H13F 109.5
O2C C13C H13G 109.5
O2C C13C H13H 109.5
H13G C13C H13H 109.5
O2C C13C H13I 109.5
H13G C13C H13I 109.5
H13H C13C H13I 109.5
O2D C13D H13J 109.5
O2D C13D H13K 109.5
H13J C13D H13K 109.5
O2D C13D H13L 109.5
H13J C13D H13L 109.5
H13K C13D H13L 109.5
O2E C13E H13M 109.5
O2E C13E H13N 109.5
H13M C13E H13N 109.5
O2E C13E H13O 109.5
H13M C13E H13O 109.5
H13N C13E H13O 109.5
C2A O1A C12A 118.23(10)
C2B O1B C12B 119.05(10)
C2C O1C C12C 117.95(10)
C2D O1D C12D 118.43(10)
C2E O1E C12E 118.76(11)
C9A O2A C13A 117.47(9)
C9B O2B C13B 117.80(9)
C9C O2C C13C 117.65(10)
C9D O2D C13D 116.22(10)
C9E O2E C13E 117.09(10)
Cl1 C1 Cl2 111.47(10)
Cl1 C1 H1A 109.3
Cl2 C1 H1A 109.3
Cl1 C1 H1B 109.3
Cl2 C1 H1B 109.3
H1A C1 H1B 108
Cl1S C1S Cl2S 111.2(12)
Cl1S C1S H1C 109.4
Cl2S C1S H1C 109.4
Cl1S C1S H1D 109.4
Cl2S C1S H1D 109.4
H1C C1S H1D 108
Cl4 C2 Cl3 109.08(10)
Cl4 C2 H2A 109.9
Cl3 C2 H2A 109.9
Cl4 C2 H2B 109.9
Cl3 C2 H2B 109.9
H2A C2 H2B 108.3
Cl3S C2S Cl4S 141(5)
Cl3S C2S H2B1 101.8
Cl4S C2S H2B1 101.8
Cl3S C2S H2B2 101.8
Cl4S C2S H2B2 101.8
H2B1 C2S H2B2 104.7

loop_
_geom_bond_atom_site_label_1
_geom_bond_atom_site_label_2
_geom_bond_distance
C1A C2A 1.3798(16)
C1A C6A 1.4321(15)
C1A C11E 1.5276(16)
C1B C2B 1.3833(16)
C1B C6B 1.4321(15)
C1B C11A 1.5306(16)
C1C C2C 1.3859(16)
C1C C6C 1.4336(16)
C1C C11B 1.5204(17)
C1D C2D 1.3839(16)
C1D C6D 1.4313(15)
C1D C11C 1.5220(15)
C1E C2E 1.3853(16)
C1E C6E 1.4277(16)
C1E C11D 1.5166(18)
C2A O1A 1.3772(14)
C2A C3A 1.4126(16)
C2B O1B 1.3655(14)
C2B C3B 1.4090(16)
C2C O1C 1.3817(14)
C2C C3C 1.4108(18)
C2D O1D 1.3774(14)
C2D C3D 1.4133(16)
C2E O1E 1.3703(15)
C2E C3E 1.4027(18)
C3A C4A 1.3687(16)
C3A H3A 0.95
C3B C4B 1.3691(16)
C3B H3B 0.95
C3C C4C 1.3725(16)
C3C H3C 0.95
C3D C4D 1.3725(16)
C3D H3D 0.95
C3E C4E 1.3715(17)
C3E H3E 0.95
C4A C5A 1.4184(16)
C4A H4A 0.95
C4B C5B 1.4145(16)
C4B H4B 0.95
C4C C5C 1.4199(15)
C4C H4C 0.95
C4D C5D 1.4171(16)
C4D H4D 0.95
C4E C5E 1.4192(16)
C4E H4E 0.95
C5A C10A 1.4332(15)
C5A C6A 1.4368(15)
C5B C10B 1.4352(15)
C5B C6B 1.4361(16)
C5C C6C 1.4283(17)
C5C C10C 1.4295(16)
C5D C6D 1.4322(15)
C5D C10D 1.4340(16)
C5E C6E 1.4305(17)
C5E C10E 1.4312(16)
C6A C7A 1.4145(16)
C6B C7B 1.4171(16)
C6C C7C 1.4172(15)
C6D C7D 1.4218(16)
C6E C7E 1.4235(16)
C7A C8A 1.3701(16)
C7A H7A 0.95
C7B C8B 1.3694(16)
C7B H7B 0.95
C7C C8C 1.3696(16)
C7C H7C 0.95
C7D C8D 1.3700(16)
C7D H7D 0.95
C7E C8E 1.3694(17)
C7E H7E 0.95
C8A C9A 1.4118(16)
C8A H8A 0.95
C8B C9B 1.4130(16)
C8B H8B 0.95
C8C C9C 1.4069(17)
C8C H8C 0.95
C8D C9D 1.4102(16)
C8D H8D 0.95
C8E C9E 1.4088(18)
C8E H8E 0.95
C9A O2A 1.3744(13)
C9A C10A 1.3827(16)
C9B C10B 1.3800(16)
C9B O2B 1.3816(14)
C9C O2C 1.3834(14)
C9C C10C 1.3858(15)
C9D C10D 1.3791(16)
C9D O2D 1.3829(14)
C9E O2E 1.3832(14)
C9E C10E 1.3837(15)
C10A C11A 1.5310(15)
C10B C11B 1.5265(16)
C10C C11C 1.5178(17)
C10D C11D 1.5197(16)
C10E C11E 1.5122(17)
C11A H11A 0.99
C11A H11B 0.99
C11B H11C 0.99
C11B H11D 0.99
C11C H11E 0.99
C11C H11F 0.99
C11D H11G 0.99
C11D H11H 0.99
C11E H11I 0.99
C11E H11J 0.99
C12A O1A 1.4290(16)
C12A H12A 0.98
C12A H12B 0.98
C12A H12C 0.98
C12B O1B 1.4174(15)
C12B H12D 0.98
C12B H12E 0.98
C12B H12F 0.98
C12C O1C 1.4156(16)
C12C H12G 0.98
C12C H12H 0.98
C12C H12I 0.98
C12D O1D 1.4202(16)
C12D H12J 0.98
C12D H12K 0.98
C12D H12L 0.98
C12E O1E 1.4144(16)
C12E H12M 0.98
C12E H12N 0.98
C12E H12O 0.98
C13A O2A 1.4189(15)
C13A H13A 0.98
C13A H13B 0.98
C13A H13C 0.98
C13B O2B 1.4221(15)
C13B H13D 0.98
C13B H13E 0.98
C13B H13F 0.98
C13C O2C 1.4236(15)
C13C H13G 0.98
C13C H13H 0.98
C13C H13I 0.98
C13D O2D 1.4068(19)
C13D H13J 0.98
C13D H13K 0.98
C13D H13L 0.98
C13E O2E 1.4256(15)
C13E H13M 0.98
C13E H13N 0.98
C13E H13O 0.98
C1 Cl1 1.751(2)
C1 Cl2 1.763(3)
C1 H1A 0.99
C1 H1B 0.99
C1S Cl1S 1.71(2)
C1S Cl2S 1.74(2)
C1S H1C 0.99
C1S H1D 0.99
C2 Cl4 1.7530(19)
C2 Cl3 1.782(2)
C2 H2A 0.99
C2 H2B 0.99
C2S Cl3S 1.39(7)
C2S Cl4S 1.94(7)
C2S H2B1 0.99
C2S H2B2 0.99
